data_7016752
loop_
_publ_author_name
'Glasson, Christopher R. K.'
'Meehan, George V.'
'Motti, Cherie A.'
'Clegg, Jack K.'
'Turner, Peter'
'Jensen, Paul'
'Lindoy, Leonard F.'

_publ_section_title
;
 New nickel(ii) and iron(ii) helicates and tetrahedra derived from
 expanded quaterpyridines.
;
_journal_issue 40
_journal_name_full 'Dalton transactions (Cambridge, England : 2003)'
_journal_page_first 10481
_journal_page_last 10490
_journal_paper_doi 10.1039/c1dt10667h
_journal_volume 40
_journal_year 2011
_chemical_formula_moiety 'C228 H204 F48 Fe4 N24 O24 P8, 12.5(C4 H8 O)'
_chemical_formula_sum 'C278 H304 F48 Fe4 N24 O36.5 P8'
_chemical_formula_weight 5948.61
_chemical_name_systematic
;
?
;
_space_group_IT_number 88
_symmetry_cell_setting tetragonal
_symmetry_Int_Tables_number 88
_symmetry_space_group_name_Hall '-I 4ad'
_symmetry_space_group_name_H-M 'I 41/a :2'
_atom_sites_solution_hydrogens geom
_atom_sites_solution_primary direct
_atom_sites_solution_secondary difmap
_audit_creation_method SHELXL-97
_cell_angle_alpha 90.00
_cell_angle_beta 90.00
_cell_angle_gamma 90.00
_cell_formula_units_Z 4
_cell_length_a 42.764(2)
_cell_length_b 42.764(2)
_cell_length_c 17.3170(16)
_cell_measurement_reflns_used 8695
_cell_measurement_temperature 100(2)
_cell_measurement_theta_max 14.35
_cell_measurement_theta_min 3.04
_cell_volume 31669(4)
_computing_cell_refinement 'SAINT (Bruker,1995)'
_computing_data_collection 'SMART (Bruker,1995)'
_computing_data_reduction 'SAINT and XPREP (Bruker 1995)'
_computing_molecular_graphics
;ORTEP-3 (Farrugia, 1997)
WINGX-32 (Farrugia, 1999)
;
_computing_publication_material 'enCIFer 1.1 (CCDC, 2005)'
_computing_structure_refinement 'SHELXL-97 (Sheldrick, 1997)'
_computing_structure_solution 'SIR97 (Altomare, et. al. 1999)'
_diffrn_ambient_temperature 100(2)
_diffrn_measured_fraction_theta_full 0.793
_diffrn_measured_fraction_theta_max 0.793
_diffrn_measurement_device_type 'Bruker Kappa with SMART 6000 CCD detector'
_diffrn_measurement_method \w+\f
_diffrn_radiation_monochromator 'Double Diamond 111'
_diffrn_radiation_source 'ChemMatCARS, APS, Argonne National Lab, USA'
_diffrn_radiation_type synchrotron
_diffrn_radiation_wavelength 0.49594
_diffrn_reflns_av_R_equivalents 0.0609
_diffrn_reflns_av_sigmaI/netI 0.0591
_diffrn_reflns_limit_h_max 44
_diffrn_reflns_limit_h_min -44
_diffrn_reflns_limit_k_max 44
_diffrn_reflns_limit_k_min -38
_diffrn_reflns_limit_l_max 18
_diffrn_reflns_limit_l_min -18
_diffrn_reflns_number 34440
_diffrn_reflns_theta_full 14.98
_diffrn_reflns_theta_max 14.98
_diffrn_reflns_theta_min 0.66
_exptl_absorpt_coefficient_mu 0.169
_exptl_absorpt_correction_type none
_exptl_crystal_colour red
_exptl_crystal_density_diffrn 1.248
_exptl_crystal_density_method 'not measured'
_exptl_crystal_description prism
_exptl_crystal_F_000 12352
_exptl_crystal_size_max 0.10
_exptl_crystal_size_mid 0.070
_exptl_crystal_size_min 0.05
_platon_squeeze_details
;
;
_refine_diff_density_max 1.010
_refine_diff_density_min -1.096
_refine_diff_density_rms 0.216
_refine_ls_extinction_coef 0.0239(19)
_refine_ls_extinction_expression Fc^*^=kFc[1+0.001xFc^2^\l^3^/sin(2\q)]^-1/4^
_refine_ls_extinction_method SHELXL
_refine_ls_goodness_of_fit_ref 1.691
_refine_ls_hydrogen_treatment constr
_refine_ls_matrix_type full
_refine_ls_number_parameters 649
_refine_ls_number_reflns 7446
_refine_ls_number_restraints 0
_refine_ls_restrained_S_all 1.691
_refine_ls_R_factor_all 0.1844
_refine_ls_R_factor_gt 0.1623
_refine_ls_shift/su_max 0.000
_refine_ls_shift/su_mean 0.000
_refine_ls_structure_factor_coef Fsqd
_refine_ls_weighting_details 'calc w=1/[\s^2^(Fo^2^)+(0.1500P)^2^+100.0000P] where P=(Fo^2^+2Fc^2^)/3'
_refine_ls_weighting_scheme calc
_refine_ls_wR_factor_gt 0.3742
_refine_ls_wR_factor_ref 0.3879
_reflns_number_gt 6161
_reflns_number_total 7446
_reflns_threshold_expression >2sigma(I)
_cod_data_source_file c1dt10667h.txt
_cod_data_source_block lfl9CMC2007
_cod_depositor_comments
;
The following automatic conversions were performed:
data name '_symmetry_inl_tables_number' replaced with
'_symmetry_Int_Tables_number' as specified in the replacement file
'/home/antanas/src/cod-tools/trunk/data/replacement-values/replacement_tags.lst'.

Automatic conversion script
Id: cif_correct_tags 4998 2017-03-02 13:24:31Z antanas 
;
_cod_original_sg_symbol_H-M I41/a
_cod_original_formula_sum 'C278 H304 F48 Fe4 N24 O36.50 P8'
_cod_database_code 7016752

loop_
_symmetry_equiv_pos_as_xyz
'x, y, z'
'-x, -y+1/2, z'
'-y+3/4, x+1/4, z+1/4'
'y+1/4, -x+1/4, z+1/4'
'x+1/2, y+1/2, z+1/2'
'-x+1/2, -y+1, z+1/2'
'-y+5/4, x+3/4, z+3/4'
'y+3/4, -x+3/4, z+3/4'
'-x, -y, -z'
'x, y-1/2, -z'
'y-3/4, -x-1/4, -z-1/4'
'-y-1/4, x-1/4, -z-1/4'
'-x+1/2, -y+1/2, -z+1/2'
'x+1/2, y, -z+1/2'
'y-1/4, -x+1/4, -z+1/4'
'-y+1/4, x+1/4, -z+1/4'

loop_
_atom_site_label
_atom_site_type_symbol
_atom_site_fract_x
_atom_site_fract_y
_atom_site_fract_z
_atom_site_U_iso_or_equiv
_atom_site_adp_type
_atom_site_occupancy
_atom_site_symmetry_multiplicity
_atom_site_calc_flag
_atom_site_refinement_flags
_atom_site_disorder_assembly
_atom_site_disorder_group
C1 C 0.2613(4) 0.0516(4) -0.0560(9) 0.123(7) Uani 1 1 d . . .
H1A H 0.2740 0.0524 -0.1031 0.185 Uiso 0.50 1 calc PR . .
H1B H 0.2433 0.0655 -0.0615 0.185 Uiso 0.50 1 calc PR . .
H1C H 0.2540 0.0301 -0.0476 0.185 Uiso 0.50 1 calc PR . .
H1D H 0.2402 0.0463 -0.0383 0.185 Uiso 0.50 1 calc PR . .
H1E H 0.2709 0.0332 -0.0800 0.185 Uiso 0.50 1 calc PR . .
H1F H 0.2601 0.0686 -0.0939 0.185 Uiso 0.50 1 calc PR . .
C2 C 0.2817(3) 0.0623(3) 0.0148(9) 0.081(4) Uani 1 1 d . . .
C3 C 0.3126(3) 0.0702(3) -0.0021(8) 0.077(4) Uani 1 1 d . . .
H3 H 0.3199 0.0694 -0.0539 0.093 Uiso 1 1 calc R . .
C4 C 0.3222(3) 0.0796(3) 0.1278(7) 0.062(3) Uani 1 1 d . . .
C5 C 0.2920(3) 0.0730(3) 0.1442(8) 0.076(4) Uani 1 1 d . . .
H5 H 0.2851 0.0745 0.1963 0.091 Uiso 1 1 calc R . .
C6 C 0.2708(3) 0.0642(3) 0.0888(9) 0.088(4) Uani 1 1 d . . .
H6 H 0.2496 0.0596 0.1013 0.105 Uiso 1 1 calc R . .
C7 C 0.3457(3) 0.0877(3) 0.1839(7) 0.061(3) Uani 1 1 d . A .
C9 C 0.3972(3) 0.1003(3) 0.2025(7) 0.067(3) Uani 1 1 d . A .
H9 H 0.4173 0.1045 0.1812 0.080 Uiso 1 1 calc R . .
C10 C 0.3942(3) 0.1009(3) 0.2826(7) 0.076(4) Uani 1 1 d . . .
C11 C 0.3653(3) 0.0951(4) 0.3102(8) 0.098(5) Uani 1 1 d . A .
H11 H 0.3615 0.0968 0.3641 0.118 Uiso 1 1 calc R . .
C12 C 0.3409(3) 0.0868(4) 0.2612(7) 0.093(5) Uani 1 1 d . . .
H12 H 0.3212 0.0806 0.2817 0.112 Uiso 1 1 calc R A .
C13 C 0.4218(4) 0.1066(6) 0.3353(10) 0.090(5) Uani 0.50 1 d PG A 1
C14 C 0.4498(5) 0.0913(6) 0.3205(9) 0.112(6) Uani 0.50 1 d PG A 1
C15 C 0.4738(4) 0.0921(6) 0.3747(12) 0.131(7) Uani 0.50 1 d PG A 1
H15 H 0.4930 0.0817 0.3646 0.157 Uiso 0.50 1 calc PR A 1
C16 C 0.4697(5) 0.1083(7) 0.4436(11) 0.112(6) Uani 0.50 1 d PG A 1
C17 C 0.4416(6) 0.1235(7) 0.4584(11) 0.168(11) Uani 0.50 1 d PG A 1
C18 C 0.4177(5) 0.1227(7) 0.4042(13) 0.173(11) Uani 0.50 1 d PG A 1
H18 H 0.3985 0.1331 0.4143 0.207 Uiso 0.50 1 calc PR A 1
C13A C 0.42195(5) 0.10733(7) 0.33358(14) 0.090(5) Uani 0.50 1 d PG A 2
C14A C 0.45019(5) 0.09222(6) 0.31986(13) 0.112(6) Uani 0.50 1 d PG A 2
H14A H 0.4532 0.0809 0.2732 0.134 Uiso 0.50 1 calc PR A 2
C15A C 0.47401(5) 0.09367(6) 0.37436(12) 0.131(7) Uani 0.50 1 d PG A 2
C16A C 0.46959(5) 0.11022(6) 0.44258(12) 0.112(6) Uani 0.50 1 d PG A 2
C17A C 0.44135(5) 0.12532(7) 0.45631(13) 0.168(11) Uani 0.50 1 d PG A 2
H17A H 0.4383 0.1366 0.5029 0.202 Uiso 0.50 1 calc PR A 2
C18A C 0.41753(5) 0.12387(8) 0.40181(14) 0.173(11) Uani 0.50 1 d PG A 2
C19 C 0.49029(6) 0.06995(5) 0.23121(13) 0.26(4) Uani 0.50 1 d PG A 1
H19A H 0.4928 0.0654 0.1761 0.388 Uiso 0.25 1 calc PR A 1
H19B H 0.4932 0.0507 0.2611 0.388 Uiso 0.25 1 calc PR A 1
H19C H 0.5059 0.0854 0.2471 0.388 Uiso 0.25 1 calc PR A 1
H19D H 0.5018 0.0690 0.2801 0.388 Uiso 0.25 1 calc PR A 1
H19E H 0.5014 0.0836 0.1951 0.388 Uiso 0.25 1 calc PR A 1
H19F H 0.4887 0.0489 0.2091 0.388 Uiso 0.25 1 calc PR A 1
C20 C 0.39687(6) 0.13926(10) 0.55021(15) 0.181(9) Uani 0.50 1 d PG A 1
H20A H 0.3935 0.1449 0.6044 0.272 Uiso 0.25 1 calc PR A 1
H20B H 0.3845 0.1207 0.5376 0.272 Uiso 0.25 1 calc PR A 1
H20C H 0.3905 0.1567 0.5169 0.272 Uiso 0.25 1 calc PR A 1
H20D H 0.3855 0.1366 0.5016 0.272 Uiso 0.25 1 calc PR A 1
H20E H 0.3945 0.1608 0.5683 0.272 Uiso 0.25 1 calc PR A 1
H20F H 0.3885 0.1249 0.5890 0.272 Uiso 0.25 1 calc PR A 1
C19A C 0.49666(7) 0.04707(5) 0.30606(13) 0.18(2) Uani 0.50 1 d PG A 2
H19G H 0.5145 0.0327 0.3073 0.271 Uiso 0.25 1 calc PR A 2
H19H H 0.4965 0.0583 0.2567 0.271 Uiso 0.25 1 calc PR A 2
H19I H 0.4772 0.0352 0.3117 0.271 Uiso 0.25 1 calc PR A 2
H19J H 0.4776 0.0514 0.2765 0.271 Uiso 0.25 1 calc PR A 2
H19K H 0.4957 0.0258 0.3271 0.271 Uiso 0.25 1 calc PR A 2
H19L H 0.5149 0.0489 0.2721 0.271 Uiso 0.25 1 calc PR A 2
C20A C 0.40053(6) 0.18076(9) 0.44667(16) 0.181(9) Uani 0.50 1 d PG A 2
H20G H 0.3867 0.1969 0.4257 0.272 Uiso 0.25 1 calc PR A 2
H20H H 0.4223 0.1879 0.4435 0.272 Uiso 0.25 1 calc PR A 2
H20I H 0.3951 0.1767 0.5007 0.272 Uiso 0.25 1 calc PR A 2
H20J H 0.4160 0.1775 0.4876 0.272 Uiso 0.25 1 calc PR A 2
H20K H 0.3804 0.1865 0.4698 0.272 Uiso 0.25 1 calc PR A 2
H20L H 0.4076 0.1976 0.4126 0.272 Uiso 0.25 1 calc PR A 2
C24 C 0.49368(5) 0.10780(6) 0.50622(12) 0.104(5) Uani 1 1 d G . .
C25 C 0.49655(6) 0.08043(6) 0.55191(12) 0.137(8) Uani 1 1 d G A .
C26 C 0.52011(6) 0.07971(6) 0.61080(12) 0.113(6) Uani 1 1 d G . .
H26 H 0.5227 0.0615 0.6415 0.136 Uiso 1 1 calc R A .
C27 C 0.53820(6) 0.10429(6) 0.62260(12) 0.074(4) Uani 1 1 d G A .
C28 C 0.53513(6) 0.13128(6) 0.57745(12) 0.086(4) Uani 1 1 d G . .
C29 C 0.51329(5) 0.13315(5) 0.51946(12) 0.086(4) Uani 1 1 d G A .
H29 H 0.5116 0.1515 0.4888 0.103 Uiso 1 1 calc R . .
C30 C 0.47749(7) 0.03003(7) 0.59153(14) 0.254(19) Uani 1 1 d G A .
H30A H 0.4616 0.0145 0.5774 0.381 Uiso 0.50 1 calc PR . .
H30B H 0.4736 0.0374 0.6442 0.381 Uiso 0.50 1 calc PR . .
H30C H 0.4983 0.0205 0.5889 0.381 Uiso 0.50 1 calc PR . .
H30D H 0.4940 0.0338 0.6296 0.381 Uiso 0.50 1 calc PR . .
H30E H 0.4821 0.0108 0.5628 0.381 Uiso 0.50 1 calc PR . .
H30F H 0.4574 0.0278 0.6181 0.381 Uiso 0.50 1 calc PR . .
C31 C 0.55228(7) 0.18593(5) 0.55360(14) 0.165(10) Uani 1 1 d G . .
H31A H 0.5695 0.2000 0.5675 0.247 Uiso 0.50 1 calc PR A .
H31B H 0.5324 0.1949 0.5711 0.247 Uiso 0.50 1 calc PR . .
H31C H 0.5518 0.1832 0.4974 0.247 Uiso 0.50 1 calc PR . .
H31D H 0.5330 0.1854 0.5232 0.247 Uiso 0.50 1 calc PR . .
H31E H 0.5700 0.1905 0.5196 0.247 Uiso 0.50 1 calc PR . .
H31F H 0.5507 0.2022 0.5932 0.247 Uiso 0.50 1 calc PR . .
C32 C 0.56165(6) 0.10390(6) 0.68634(13) 0.069(3) Uani 1 1 d G . .
C33 C 0.59321(6) 0.11026(6) 0.66830(13) 0.057(3) Uani 1 1 d G A .
H33 H 0.5992 0.1126 0.6158 0.069 Uiso 1 1 calc R . .
C34 C 0.60639(7) 0.10874(7) 0.79879(14) 0.054(3) Uani 1 1 d G A .
C35 C 0.57554(7) 0.10064(7) 0.82170(13) 0.065(3) Uani 1 1 d G . .
H35 H 0.5703 0.0970 0.8743 0.078 Uiso 1 1 calc R A .
C36 C 0.55344(7) 0.09835(7) 0.76349(12) 0.071(4) Uani 1 1 d G A .
H36 H 0.5325 0.0930 0.7760 0.085 Uiso 1 1 calc R . .
C37 C 0.63209(8) 0.11542(8) 0.85317(15) 0.052(3) Uani 1 1 d G . .
C38 C 0.68411(8) 0.13140(9) 0.86566(18) 0.061(3) Uani 1 1 d G . .
H38 H 0.7032 0.1378 0.8422 0.073 Uiso 1 1 calc R A .
C39 C 0.68161(9) 0.12905(9) 0.94591(17) 0.072(4) Uani 1 1 d G A .
C40 C 0.65408(9) 0.11989(9) 0.98204(16) 0.070(4) Uani 1 1 d G . .
H40 H 0.6527 0.1184 1.0367 0.084 Uiso 1 1 calc R A .
C41 C 0.62814(9) 0.11288(8) 0.93400(15) 0.061(3) Uani 1 1 d G A .
H41 H 0.6087 0.1067 0.9555 0.073 Uiso 1 1 calc R . .
C42 C 0.71087(9) 0.13796(10) 0.99372(19) 0.104(5) Uani 1 1 d G . .
H42A H 0.7279 0.1438 0.9588 0.155 Uiso 0.50 1 calc PR A .
H42B H 0.7173 0.1201 1.0253 0.155 Uiso 0.50 1 calc PR . .
H42C H 0.7059 0.1557 1.0274 0.155 Uiso 0.50 1 calc PR . .
H42D H 0.7062 0.1359 1.0489 0.155 Uiso 0.50 1 calc PR . .
H42E H 0.7168 0.1596 0.9823 0.155 Uiso 0.50 1 calc PR . .
H42F H 0.7282 0.1240 0.9802 0.155 Uiso 0.50 1 calc PR . .
C43 C 0.37353(11) -0.03448(8) 0.0822(2) 0.129(7) Uani 1 1 d G . .
H43A H 0.3515 -0.0284 0.0848 0.193 Uiso 0.50 1 calc PR . .
H43B H 0.3795 -0.0450 0.1303 0.193 Uiso 0.50 1 calc PR . .
H43C H 0.3766 -0.0488 0.0386 0.193 Uiso 0.50 1 calc PR . .
H43D H 0.3869 -0.0530 0.0843 0.193 Uiso 0.50 1 calc PR . .
H43E H 0.3589 -0.0364 0.0389 0.193 Uiso 0.50 1 calc PR . .
H43F H 0.3618 -0.0326 0.1305 0.193 Uiso 0.50 1 calc PR . .
C44 C 0.39377(10) -0.00538(7) 0.07103(18) 0.112(6) Uani 1 1 d G . .
C45 C 0.37749(8) 0.02324(8) 0.06259(18) 0.081(4) Uani 1 1 d G A .
H45 H 0.3553 0.0240 0.0649 0.097 Uiso 1 1 calc R . .
C46 C 0.42648(8) 0.04858(7) 0.04722(15) 0.066(3) Uani 1 1 d G A .
C48 C 0.44338(9) 0.02032(6) 0.05416(16) 0.082(4) Uani 1 1 d G . .
H48 H 0.4656 0.0199 0.0514 0.098 Uiso 1 1 calc R . .
C49 C 0.42617(10) -0.00651(7) 0.06516(17) 0.102(5) Uani 1 1 d G . .
H49 H 0.4366 -0.0261 0.0688 0.122 Uiso 1 1 calc R . .
C50 C 0.44165(7) 0.07918(6) 0.03457(14) 0.051(3) Uani 1 1 d G A .
C51 C 0.43288(7) 0.13193(7) 0.02662(14) 0.047(3) Uani 1 1 d G A .
H51 H 0.4188 0.1491 0.0265 0.056 Uiso 1 1 calc R . .
C52 C 0.46457(7) 0.13750(6) 0.01841(13) 0.055(3) Uani 1 1 d G . .
C53 C 0.48527(7) 0.11353(7) 0.01805(12) 0.073(4) Uani 1 1 d G . .
H53 H 0.5070 0.1170 0.0115 0.088 Uiso 1 1 calc R . .
C54 C 0.47301(7) 0.08283(6) 0.02791(13) 0.079(4) Uani 1 1 d G . .
H54 H 0.4866 0.0652 0.0298 0.094 Uiso 1 1 calc R . .
C55 C 0.47516(7) 0.17132(7) 0.01150(14) 0.053(3) Uani 1 1 d G . .
C56 C 0.46092(8) 0.19262(7) -0.03431(15) 0.070(3) Uani 1 1 d G . .
C57 C 0.47157(9) 0.22410(7) -0.03737(16) 0.072(4) Uani 1 1 d G . .
H57 H 0.4623 0.2385 -0.0724 0.087 Uiso 1 1 calc R . .
C58 C 0.49500(9) 0.23352(7) 0.00977(17) 0.053(3) Uani 1 1 d G . .
C59 C 0.50909(8) 0.21159(7) 0.05555(15) 0.064(3) Uani 1 1 d G . .
C60 C 0.49971(7) 0.18156(6) 0.05799(14) 0.062(3) Uani 1 1 d G . .
H60 H 0.5099 0.1673 0.0916 0.074 Uiso 1 1 calc R . .
C61 C 0.42411(9) 0.20191(8) -0.13828(16) 0.094(5) Uani 1 1 d G . .
H61A H 0.4072 0.1911 -0.1656 0.141 Uiso 0.50 1 calc PR . .
H61B H 0.4406 0.2075 -0.1750 0.141 Uiso 0.50 1 calc PR . .
H61C H 0.4158 0.2209 -0.1141 0.141 Uiso 0.50 1 calc PR . .
H61D H 0.4352 0.2219 -0.1375 0.141 Uiso 0.50 1 calc PR . .
H61E H 0.4019 0.2055 -0.1281 0.141 Uiso 0.50 1 calc PR . .
H61F H 0.4266 0.1921 -0.1891 0.141 Uiso 0.50 1 calc PR . .
C62 C 0.54526(7) 0.20399(7) 0.16351(15) 0.199(13) Uani 1 1 d G . .
H62A H 0.5619 0.2150 0.1914 0.298 Uiso 0.50 1 calc PR . .
H62B H 0.5537 0.1849 0.1404 0.298 Uiso 0.50 1 calc PR . .
H62C H 0.5284 0.1985 0.1995 0.298 Uiso 0.50 1 calc PR . .
H62D H 0.5342 0.1840 0.1628 0.298 Uiso 0.50 1 calc PR . .
H62E H 0.5423 0.2141 0.2138 0.298 Uiso 0.50 1 calc PR . .
H62F H 0.5676 0.2004 0.1547 0.298 Uiso 0.50 1 calc PR . .
C1T C 0.55225(14) -0.11279(6) 0.2738(2) 0.19(3) Uani 0.50 1 d PG A 1
H1T1 H 0.5750 -0.1112 0.2832 0.232 Uiso 0.50 1 calc PR A 1
H1T2 H 0.5413 -0.0953 0.2999 0.232 Uiso 0.50 1 calc PR A 1
C2T C 0.54414(14) -0.11415(6) 0.1818(2) 0.066(7) Uani 0.50 1 d PG A 1
H2T1 H 0.5414 -0.0929 0.1600 0.080 Uiso 0.50 1 calc PR A 1
H2T2 H 0.5607 -0.1252 0.1526 0.080 Uiso 0.50 1 calc PR A 1
O1T O 0.51755(15) -0.12995(6) 0.1807(3) 0.093(6) Uani 0.50 1 d PG A 1
C3T C 0.51697(16) -0.14821(5) 0.2439(3) 0.096(10) Uani 0.50 1 d PG A 1
H3T1 H 0.5181 -0.1703 0.2267 0.115 Uiso 0.50 1 calc PR A 1
H3T2 H 0.4965 -0.1453 0.2694 0.115 Uiso 0.50 1 calc PR A 1
C4T C 0.53968(16) -0.14368(5) 0.2977(3) 0.17(2) Uani 0.50 1 d PG A 1
H4T1 H 0.5559 -0.1602 0.2951 0.205 Uiso 0.50 1 calc PR A 1
H4T2 H 0.5309 -0.1429 0.3506 0.205 Uiso 0.50 1 calc PR A 1
N1 N 0.3324(2) 0.0790(2) 0.0549(6) 0.060(3) Uani 1 1 d . . .
N2 N 0.3740(2) 0.0943(2) 0.1539(5) 0.054(2) Uani 1 1 d . . .
N3 N 0.61515(19) 0.11313(18) 0.7243(4) 0.043(2) Uani 1 1 d . . .
N4 N 0.6590(2) 0.1245(2) 0.8223(5) 0.057(2) Uani 1 1 d . A .
N5 N 0.3946(2) 0.04950(19) 0.0511(5) 0.056(2) Uani 1 1 d . . .
N6 N 0.4216(2) 0.10272(19) 0.0348(5) 0.049(2) Uani 1 1 d . . .
O1 O 0.4564(4) 0.0834(6) 0.2462(10) 0.123(9) Uani 0.50 1 d P A 1
O2 O 0.4323(6) 0.1321(8) 0.5369(15) 0.181(9) Uani 0.50 1 d P A 1
O1A O 0.4994(4) 0.0695(6) 0.3693(14) 0.124(8) Uani 0.50 1 d P A 2
O2A O 0.3965(6) 0.1490(8) 0.3974(15) 0.181(9) Uani 0.50 1 d P A 2
O3 O 0.4759(4) 0.0569(4) 0.5369(9) 0.208(9) Uani 1 1 d . . .
O4 O 0.5570(2) 0.1556(2) 0.5907(5) 0.097(3) Uani 1 1 d . A .
O5 O 0.4367(2) 0.18186(19) -0.0803(5) 0.084(3) Uani 1 1 d . . .
O6 O 0.5330(2) 0.2241(2) 0.1031(5) 0.099(3) Uani 1 1 d . . .
F1 F 0.4964(4) -0.0350(4) 0.0944(10) 0.233(8) Uani 1 1 d . . .
F2 F 0.5343(3) -0.0035(3) 0.2229(7) 0.153(4) Uani 1 1 d . . .
F3 F 0.4840(3) -0.0087(5) 0.2010(9) 0.228(8) Uani 1 1 d . . .
F4 F 0.5431(3) -0.0345(4) 0.1255(7) 0.185(5) Uani 1 1 d . . .
F5 F 0.5106(4) -0.0507(4) 0.2188(11) 0.239(8) Uani 1 1 d . . .
F6 F 0.5164(4) 0.0078(4) 0.1086(10) 0.213(7) Uani 1 1 d . . .
P2 P 0.5657(4) 0.0927(3) 0.0929(8) 0.126(5) Uani 0.25 1 d PG B 1
F7 F 0.5419(5) 0.1160(5) 0.1342(14) 0.125(4) Uiso 0.25 1 d PG B 1
F8 F 0.5936(5) 0.1173(5) 0.1071(15) 0.125(4) Uiso 0.25 1 d PG B 1
F9 F 0.5588(5) 0.1089(6) 0.0118(10) 0.125(4) Uiso 0.25 1 d PG B 1
F10 F 0.5733(6) 0.0770(6) 0.1747(10) 0.125(4) Uiso 0.25 1 d PG B 1
F11 F 0.5380(5) 0.0686(5) 0.0796(14) 0.125(4) Uiso 0.25 1 d PG B 1
F12 F 0.5900(5) 0.0699(5) 0.0516(13) 0.125(4) Uiso 0.25 1 d PG B 1
P3 P 0.6636(6) 0.0171(5) 0.1014(14) 0.160(6) Uani 0.25 1 d PG C 1
F13 F 0.6971(7) 0.0305(9) 0.124(2) 0.179(6) Uiso 0.25 1 d PG C 1
F14 F 0.6565(9) 0.0486(6) 0.053(2) 0.179(6) Uiso 0.25 1 d PG C 1
F15 F 0.6487(9) 0.0331(9) 0.1759(17) 0.179(6) Uiso 0.25 1 d PG C 1
F16 F 0.6783(10) 0.0019(8) 0.0252(18) 0.179(6) Uiso 0.25 1 d PG C 1
F17 F 0.6708(10) -0.0138(7) 0.149(2) 0.179(6) Uiso 0.25 1 d PG C 1
F18 F 0.6298(7) 0.0044(8) 0.078(2) 0.179(6) Uiso 0.25 1 d PG C 1
P2A P 0.5669(4) 0.0877(4) 0.1067(8) 0.126(5) Uani 0.25 1 d PG D 2
F7A F 0.5816(6) 0.0536(4) 0.1034(14) 0.125(4) Uiso 0.25 1 d PG D 2
F8A F 0.5605(6) 0.0863(6) 0.0152(9) 0.125(4) Uiso 0.25 1 d PG D 2
F9A F 0.6003(4) 0.1027(6) 0.0898(15) 0.125(4) Uiso 0.25 1 d PG D 2
F10A F 0.5331(4) 0.0727(6) 0.1213(14) 0.125(4) Uiso 0.25 1 d PG D 2
F11A F 0.5731(6) 0.0888(6) 0.1969(9) 0.125(4) Uiso 0.25 1 d PG D 2
F12A F 0.5520(6) 0.1220(4) 0.1083(15) 0.125(4) Uiso 0.25 1 d PG D 2
P3A P 0.6674(6) 0.0194(6) 0.1028(13) 0.160(6) Uani 0.25 1 d PG E 2
F13A F 0.7036(6) 0.0222(10) 0.122(2) 0.179(6) Uiso 0.25 1 d PG E 2
F14A F 0.6658(9) 0.0566(6) 0.089(2) 0.179(6) Uiso 0.25 1 d PG E 2
F15A F 0.6589(9) 0.0248(9) 0.1914(14) 0.179(6) Uiso 0.25 1 d PG E 2
F16A F 0.6758(10) 0.0150(9) 0.0134(15) 0.179(6) Uiso 0.25 1 d PG E 2
F17A F 0.6692(10) -0.0172(6) 0.116(2) 0.179(6) Uiso 0.25 1 d PG E 2
F18A F 0.6309(6) 0.0173(9) 0.083(2) 0.179(6) Uiso 0.25 1 d PG E 2
P1 P 0.51380(17) -0.0211(2) 0.1623(4) 0.154(2) Uani 1 1 d . . .
Fe1 Fe 0.37665(4) 0.09187(3) 0.04184(9) 0.0518(7) Uani 1 1 d . A .

loop_
_atom_site_aniso_label
_atom_site_aniso_U_11
_atom_site_aniso_U_22
_atom_site_aniso_U_33
_atom_site_aniso_U_23
_atom_site_aniso_U_13
_atom_site_aniso_U_12
C1 0.094(11) 0.174(17) 0.102(12) 0.043(11) -0.038(9) -0.077(12)
C2 0.079(10) 0.081(10) 0.083(11) 0.013(8) -0.031(8) -0.009(8)
C3 0.083(10) 0.085(10) 0.063(8) 0.001(7) -0.023(8) -0.009(8)
C4 0.044(8) 0.075(9) 0.068(9) 0.008(7) -0.011(7) 0.005(6)
C5 0.069(10) 0.095(10) 0.065(8) 0.012(7) -0.016(8) 0.007(7)
C6 0.070(9) 0.103(11) 0.090(12) 0.036(9) -0.012(9) -0.006(8)
C7 0.040(7) 0.091(9) 0.051(8) 0.012(6) 0.001(6) 0.008(6)
C9 0.080(9) 0.072(8) 0.048(8) 0.005(6) 0.006(7) 0.012(7)
C10 0.063(9) 0.112(11) 0.053(8) -0.014(7) -0.008(7) 0.008(7)
C11 0.062(9) 0.187(17) 0.044(8) 0.018(9) 0.001(7) 0.012(9)
C12 0.057(8) 0.178(16) 0.045(8) -0.001(8) -0.010(7) 0.020(9)
C13 0.070(10) 0.157(14) 0.044(8) -0.012(8) -0.027(7) 0.022(9)
C14 0.062(10) 0.200(18) 0.074(11) -0.002(11) -0.032(8) 0.017(11)
C15 0.074(11) 0.25(2) 0.068(10) -0.049(13) -0.005(9) -0.017(13)
C16 0.074(11) 0.182(18) 0.079(11) -0.012(11) -0.028(9) -0.011(11)
C17 0.147(18) 0.25(3) 0.110(15) -0.108(16) -0.065(14) 0.079(17)
C18 0.135(16) 0.27(3) 0.111(15) -0.101(16) -0.073(13) 0.114(18)
C13A 0.070(10) 0.157(14) 0.044(8) -0.012(8) -0.027(7) 0.022(9)
C14A 0.062(10) 0.200(18) 0.074(11) -0.002(11) -0.032(8) 0.017(11)
C15A 0.074(11) 0.25(2) 0.068(10) -0.049(13) -0.005(9) -0.017(13)
C16A 0.074(11) 0.182(18) 0.079(11) -0.012(11) -0.028(9) -0.011(11)
C17A 0.147(18) 0.25(3) 0.110(15) -0.108(16) -0.065(14) 0.079(17)
C18A 0.135(16) 0.27(3) 0.111(15) -0.101(16) -0.073(13) 0.114(18)
C19 0.11(3) 0.58(12) 0.08(3) -0.07(5) -0.03(2) 0.14(5)
C20 0.130(12) 0.29(2) 0.120(12) -0.121(13) -0.061(10) 0.083(13)
C19A 0.21(5) 0.21(5) 0.13(3) -0.06(3) -0.01(3) 0.11(4)
C20A 0.130(12) 0.29(2) 0.120(12) -0.121(13) -0.061(10) 0.083(13)
C24 0.063(9) 0.178(17) 0.071(10) 0.020(10) -0.016(8) -0.010(10)
C25 0.124(14) 0.173(18) 0.114(14) 0.053(13) -0.070(12) -0.066(14)
C26 0.104(12) 0.144(15) 0.092(11) 0.048(10) -0.045(9) -0.056(11)
C27 0.068(8) 0.101(10) 0.052(7) 0.031(7) -0.016(6) -0.035(7)
C28 0.071(9) 0.116(12) 0.072(9) 0.000(9) -0.014(8) 0.012(9)
C29 0.069(9) 0.129(13) 0.060(9) 0.009(8) -0.013(7) -0.017(8)
C30 0.27(3) 0.23(3) 0.26(3) 0.13(2) -0.18(3) -0.20(3)
C31 0.24(2) 0.100(13) 0.157(18) 0.047(12) -0.128(18) -0.043(14)
C32 0.059(8) 0.081(9) 0.066(9) 0.014(7) -0.006(6) -0.016(6)
C33 0.057(8) 0.074(8) 0.041(7) 0.012(6) 0.001(6) -0.010(6)
C34 0.058(7) 0.036(6) 0.068(8) 0.010(5) -0.015(6) -0.001(5)
C35 0.073(9) 0.068(8) 0.055(7) 0.016(6) -0.010(6) -0.016(6)
C36 0.057(8) 0.093(9) 0.063(8) 0.026(7) 0.004(6) -0.024(7)
C37 0.063(8) 0.045(7) 0.046(7) 0.005(5) -0.002(6) 0.004(5)
C38 0.054(7) 0.073(8) 0.055(8) 0.010(6) -0.016(6) -0.009(6)
C39 0.090(10) 0.069(8) 0.057(8) 0.000(6) -0.017(7) 0.002(7)
C40 0.090(10) 0.069(8) 0.050(7) 0.015(6) -0.012(7) -0.015(7)
C41 0.078(8) 0.049(7) 0.055(8) 0.000(6) -0.007(6) -0.012(6)
C42 0.093(11) 0.130(13) 0.089(11) -0.002(9) -0.045(9) -0.016(9)
C43 0.134(15) 0.048(9) 0.203(19) 0.010(10) 0.055(13) -0.016(9)
C44 0.129(14) 0.052(9) 0.154(16) 0.017(9) 0.032(12) 0.008(9)
C45 0.102(11) 0.063(9) 0.077(9) -0.002(7) 0.016(8) -0.017(8)
C46 0.074(9) 0.048(8) 0.075(9) 0.005(6) 0.002(7) 0.013(6)
C48 0.093(10) 0.062(9) 0.091(10) 0.015(7) 0.008(8) 0.007(8)
C49 0.117(13) 0.047(8) 0.142(14) 0.030(8) 0.033(11) 0.022(8)
C50 0.045(7) 0.050(7) 0.060(7) 0.004(5) -0.004(5) 0.004(6)
C51 0.048(7) 0.049(7) 0.044(6) 0.003(5) -0.004(5) 0.009(5)
C52 0.069(8) 0.051(7) 0.046(7) 0.016(5) -0.005(6) 0.007(6)
C53 0.072(9) 0.058(8) 0.089(10) 0.008(7) 0.008(7) 0.001(7)
C54 0.084(10) 0.064(9) 0.088(10) 0.009(7) -0.004(8) 0.009(7)
C55 0.051(7) 0.068(8) 0.040(6) 0.000(6) -0.011(5) -0.011(6)
C56 0.067(8) 0.067(9) 0.075(9) 0.005(7) -0.021(7) -0.004(7)
C57 0.070(8) 0.063(8) 0.085(9) 0.015(7) -0.015(7) 0.001(7)
C58 0.051(7) 0.046(6) 0.063(7) 0.008(5) -0.013(6) -0.003(5)
C59 0.052(7) 0.068(8) 0.072(8) -0.005(7) -0.009(6) -0.009(6)
C60 0.053(7) 0.065(8) 0.068(8) 0.017(6) -0.001(6) -0.009(6)
C61 0.081(9) 0.088(10) 0.113(12) 0.034(9) -0.050(9) -0.030(8)
C62 0.25(3) 0.151(18) 0.19(2) 0.079(17) -0.16(2) -0.085(18)
C1T 0.041(18) 0.39(7) 0.15(4) -0.16(4) 0.009(19) -0.05(3)
C2T 0.072(17) 0.083(17) 0.044(14) 0.009(12) 0.016(12) 0.009(14)
O1T 0.055(11) 0.135(17) 0.089(14) -0.008(12) 0.008(10) 0.012(11)
C3T 0.09(2) 0.14(3) 0.057(18) 0.048(18) 0.018(15) 0.002(19)
C4T 0.14(4) 0.20(4) 0.18(4) -0.08(4) 0.11(3) -0.07(3)
N1 0.055(6) 0.060(6) 0.066(7) -0.002(5) -0.016(5) 0.004(5)
N2 0.058(6) 0.056(6) 0.047(6) 0.003(4) -0.022(5) 0.007(5)
N3 0.052(5) 0.053(5) 0.025(5) 0.007(4) 0.002(4) -0.001(4)
N4 0.060(6) 0.050(6) 0.059(6) 0.008(5) 0.004(5) 0.008(5)
N5 0.077(7) 0.044(5) 0.047(5) 0.011(4) -0.006(5) -0.004(5)
N6 0.064(6) 0.035(5) 0.048(5) -0.003(4) -0.013(4) -0.003(5)
O1 0.056(12) 0.26(3) 0.053(12) -0.039(14) -0.015(9) 0.035(14)
O2 0.130(12) 0.29(2) 0.120(12) -0.121(13) -0.061(10) 0.083(13)
O1A 0.057(12) 0.17(2) 0.14(2) -0.076(17) -0.006(12) 0.017(13)
O2A 0.130(12) 0.29(2) 0.120(12) -0.121(13) -0.061(10) 0.083(13)
O3 0.223(16) 0.245(17) 0.158(13) 0.057(12) -0.130(12) -0.152(15)
O4 0.107(7) 0.089(7) 0.095(7) 0.006(5) -0.055(6) -0.010(6)
O5 0.093(6) 0.072(6) 0.088(6) 0.022(5) -0.036(5) -0.024(5)
O6 0.096(7) 0.114(8) 0.087(7) 0.021(6) -0.039(6) -0.038(6)
F1 0.251(17) 0.239(17) 0.210(15) -0.130(13) -0.067(13) 0.064(13)
F2 0.160(10) 0.151(9) 0.148(10) -0.034(8) -0.020(8) 0.008(8)
F3 0.147(11) 0.34(2) 0.198(14) -0.101(14) 0.031(10) 0.030(12)
F4 0.125(9) 0.285(16) 0.144(10) -0.009(10) 0.036(8) 0.032(10)
F5 0.242(18) 0.203(15) 0.27(2) 0.025(14) 0.017(14) -0.086(14)
F6 0.214(15) 0.209(15) 0.217(15) 0.076(13) 0.017(12) 0.022(12)
P2 0.057(5) 0.252(14) 0.068(7) 0.055(8) -0.001(5) 0.035(7)
P3 0.113(10) 0.264(17) 0.104(8) -0.020(9) -0.018(7) -0.024(10)
P2A 0.057(5) 0.252(14) 0.068(7) 0.055(8) -0.001(5) 0.035(7)
P3A 0.113(10) 0.264(17) 0.104(8) -0.020(9) -0.018(7) -0.024(10)
P1 0.140(5) 0.185(7) 0.137(5) -0.013(6) 0.020(5) 0.025(5)
Fe1 0.0588(12) 0.0473(11) 0.0494(11) 0.0004(7) -0.0088(8) -0.0020(8)

loop_
_atom_type_symbol
_atom_type_description
_atom_type_scat_dispersion_real
_atom_type_scat_dispersion_imag
_atom_type_scat_source
C C 0.0015 0.0009 'International Tables Vol C Tables 4.2.6.8 and 6.1.1.4'
H H 0.0000 0.0000 'International Tables Vol C Tables 4.2.6.8 and 6.1.1.4'
N N 0.0030 0.0019 'International Tables Vol C Tables 4.2.6.8 and 6.1.1.4'
O O 0.0056 0.0036 'International Tables Vol C Tables 4.2.6.8 and 6.1.1.4'
F F 0.0096 0.0061 'International Tables Vol C Tables 4.2.6.8 and 6.1.1.4'
P P 0.0667 0.0580 'International Tables Vol C Tables 4.2.6.8 and 6.1.1.4'
Fe Fe 0.2886 0.5448 'International Tables Vol C Tables 4.2.6.8 and 6.1.1.4'

loop_
_geom_angle_atom_site_label_1
_geom_angle_atom_site_label_2
_geom_angle_atom_site_label_3
_geom_angle
_geom_angle_site_symmetry_1
_geom_angle_site_symmetry_3
C2 C1 H1A 109.5 . .
C2 C1 H1B 109.5 . .
H1A C1 H1B 109.5 . .
C2 C1 H1C 109.5 . .
H1A C1 H1C 109.5 . .
H1B C1 H1C 109.5 . .
C2 C1 H1D 109.5 . .
H1A C1 H1D 141.1 . .
H1B C1 H1D 56.3 . .
H1C C1 H1D 56.3 . .
C2 C1 H1E 109.5 . .
H1A C1 H1E 56.3 . .
H1B C1 H1E 141.1 . .
H1C C1 H1E 56.3 . .
H1D C1 H1E 109.5 . .
C2 C1 H1F 109.5 . .
H1A C1 H1F 56.3 . .
H1B C1 H1F 56.3 . .
H1C C1 H1F 141.1 . .
H1D C1 H1F 109.5 . .
H1E C1 H1F 109.5 . .
C6 C2 C3 120.4(12) . .
C6 C2 C1 124.0(14) . .
C3 C2 C1 115.6(13) . .
N1 C3 C2 120.4(13) . .
N1 C3 H3 119.8 . .
C2 C3 H3 119.8 . .
N1 C4 C5 120.5(11) . .
N1 C4 C7 114.3(11) . .
C5 C4 C7 125.1(12) . .
C4 C5 C6 122.8(13) . .
C4 C5 H5 118.6 . .
C6 C5 H5 118.6 . .
C2 C6 C5 116.5(13) . .
C2 C6 H6 121.8 . .
C5 C6 H6 121.8 . .
N2 C7 C12 121.5(11) . .
N2 C7 C4 114.7(10) . .
C12 C7 C4 123.7(12) . .
N2 C9 C10 124.3(12) . .
N2 C9 H9 117.9 . .
C10 C9 H9 117.9 . .
C11 C10 C9 115.8(12) . .
C11 C10 C13A 123.3(11) . .
C9 C10 C13A 120.9(11) . .
C11 C10 C13 122.0(13) . .
C9 C10 C13 122.1(14) . .
C13A C10 C13 1.7(11) . .
C10 C11 C12 121.3(12) . .
C10 C11 H11 119.4 . .
C12 C11 H11 119.4 . .
C7 C12 C11 118.8(13) . .
C7 C12 H12 120.6 . .
C11 C12 H12 120.6 . .
C14 C13 C18 120.0 . .
C14 C13 C10 119.2(13) . .
C18 C13 C10 120.0(13) . .
O1 C14 C15 119.4(14) . .
O1 C14 C13 118.1(15) . .
C15 C14 C13 120.0 . .
C14 C15 C16 120.0 . .
C14 C15 H15 120.0 . .
C16 C15 H15 120.0 . .
C17 C16 C15 120.0 . .
C17 C16 C24 117.8(15) . .
C15 C16 C24 122.1(15) . .
C16 C17 C18 120.0 . .
C16 C17 O2 121.6(17) . .
C18 C17 O2 115.7(16) . .
C17 C18 C13 120.0 . .
C17 C18 H18 120.0 . .
C13 C18 H18 120.0 . .
C14A C13A C18A 120.0 . .
C14A C13A C10 120.0(5) . .
C18A C13A C10 119.0(5) . .
C15A C14A C13A 120.0 . .
C15A C14A H14A 120.0 . .
C13A C14A H14A 120.0 . .
C14A C15A C16A 120.0 . .
C14A C15A O1A 117.3(8) . .
C16A C15A O1A 119.9(8) . .
C17A C16A C15A 120.0 . .
C17A C16A C24 119.9 . .
C15A C16A C24 119.5 . .
C18A C17A C16A 120.0 . .
C18A C17A H17A 120.0 . .
C16A C17A H17A 120.0 . .
C17A C18A C13A 120.0 . .
C17A C18A O2A 118.2(9) . .
C13A C18A O2A 115.5(9) . .
O1 C19 H19A 109.5 . .
O1 C19 H19B 109.5 . .
H19A C19 H19B 109.5 . .
O1 C19 H19C 109.5 . .
H19A C19 H19C 109.5 . .
H19B C19 H19C 109.5 . .
O1 C19 H19D 109.5 . .
H19A C19 H19D 141.1 . .
H19B C19 H19D 56.3 . .
H19C C19 H19D 56.3 . .
O1 C19 H19E 109.5 . .
H19A C19 H19E 56.3 . .
H19B C19 H19E 141.1 . .
H19C C19 H19E 56.3 . .
H19D C19 H19E 109.5 . .
O1 C19 H19F 109.5 . .
H19A C19 H19F 56.3 . .
H19B C19 H19F 56.3 . .
H19C C19 H19F 141.1 . .
H19D C19 H19F 109.5 . .
H19E C19 H19F 109.5 . .
O2 C20 H20A 109.5 . .
O2 C20 H20B 109.5 . .
H20A C20 H20B 109.5 . .
O2 C20 H20C 109.5 . .
H20A C20 H20C 109.5 . .
H20B C20 H20C 109.5 . .
O2 C20 H20D 109.5 . .
H20A C20 H20D 141.1 . .
H20B C20 H20D 56.3 . .
H20C C20 H20D 56.3 . .
O2 C20 H20E 109.5 . .
H20A C20 H20E 56.3 . .
H20B C20 H20E 141.1 . .
H20C C20 H20E 56.3 . .
H20D C20 H20E 109.5 . .
O2 C20 H20F 109.5 . .
H20A C20 H20F 56.3 . .
H20B C20 H20F 56.3 . .
H20C C20 H20F 141.1 . .
H20D C20 H20F 109.5 . .
H20E C20 H20F 109.5 . .
O1A C19A H19G 109.5 . .
O1A C19A H19H 109.5 . .
H19G C19A H19H 109.5 . .
O1A C19A H19I 109.5 . .
H19G C19A H19I 109.5 . .
H19H C19A H19I 109.5 . .
O1A C19A H19J 109.5 . .
H19G C19A H19J 141.1 . .
H19H C19A H19J 56.3 . .
H19I C19A H19J 56.3 . .
O1A C19A H19K 109.5 . .
H19G C19A H19K 56.3 . .
H19H C19A H19K 141.1 . .
H19I C19A H19K 56.3 . .
H19J C19A H19K 109.5 . .
O1A C19A H19L 109.5 . .
H19G C19A H19L 56.3 . .
H19H C19A H19L 56.3 . .
H19I C19A H19L 141.1 . .
H19J C19A H19L 109.5 . .
H19K C19A H19L 109.5 . .
O2A C20A H20G 109.5 . .
O2A C20A H20H 109.5 . .
H20G C20A H20H 109.5 . .
O2A C20A H20I 109.5 . .
H20G C20A H20I 109.5 . .
H20H C20A H20I 109.5 . .
O2A C20A H20J 109.5 . .
H20G C20A H20J 141.1 . .
H20H C20A H20J 56.3 . .
H20I C20A H20J 56.3 . .
O2A C20A H20K 109.5 . .
H20G C20A H20K 56.3 . .
H20H C20A H20K 141.1 . .
H20I C20A H20K 56.3 . .
H20J C20A H20K 109.5 . .
O2A C20A H20L 109.5 . .
H20G C20A H20L 56.3 . .
H20H C20A H20L 56.3 . .
H20I C20A H20L 141.1 . .
H20J C20A H20L 109.5 . .
H20K C20A H20L 109.5 . .
C29 C24 C25 120.0 . .
C29 C24 C16 121.6(11) . .
C25 C24 C16 118.4(11) . .
C29 C24 C16A 118.6 . .
C25 C24 C16A 121.5 . .
C16 C24 C16A 3.2(11) . .
O3 C25 C24 116.5(6) . .
O3 C25 C26 125.1(6) . .
C24 C25 C26 118.4 . .
C27 C26 C25 120.3 . .
C27 C26 H26 119.9 . .
C25 C26 H26 119.9 . .
C26 C27 C28 121.0 . .
C26 C27 C32 120.0 . .
C28 C27 C32 119.0 . .
C29 C28 C27 121.3 . .
C29 C28 O4 121.7(4) . .
C27 C28 O4 116.9(4) . .
C28 C29 C24 119.0 . .
C28 C29 H29 120.5 . .
C24 C29 H29 120.5 . .
O3 C30 H30A 109.5 . .
O3 C30 H30B 109.5 . .
H30A C30 H30B 109.5 . .
O3 C30 H30C 109.5 . .
H30A C30 H30C 109.5 . .
H30B C30 H30C 109.5 . .
O3 C30 H30D 109.5 . .
H30A C30 H30D 141.1 . .
H30B C30 H30D 56.3 . .
H30C C30 H30D 56.3 . .
O3 C30 H30E 109.5 . .
H30A C30 H30E 56.3 . .
H30B C30 H30E 141.1 . .
H30C C30 H30E 56.3 . .
H30D C30 H30E 109.5 . .
O3 C30 H30F 109.5 . .
H30A C30 H30F 56.3 . .
H30B C30 H30F 56.3 . .
H30C C30 H30F 141.1 . .
H30D C30 H30F 109.5 . .
H30E C30 H30F 109.5 . .
O4 C31 H31A 109.5 . .
O4 C31 H31B 109.5 . .
H31A C31 H31B 109.5 . .
O4 C31 H31C 109.5 . .
H31A C31 H31C 109.5 . .
H31B C31 H31C 109.5 . .
O4 C31 H31D 109.5 . .
H31A C31 H31D 141.1 . .
H31B C31 H31D 56.3 . .
H31C C31 H31D 56.3 . .
O4 C31 H31E 109.5 . .
H31A C31 H31E 56.3 . .
H31B C31 H31E 141.1 . .
H31C C31 H31E 56.3 . .
H31D C31 H31E 109.5 . .
O4 C31 H31F 109.5 . .
H31A C31 H31F 56.3 . .
H31B C31 H31F 56.3 . .
H31C C31 H31F 141.1 . .
H31D C31 H31F 109.5 . .
H31E C31 H31F 109.5 . .
C36 C32 C33 118.9 . .
C36 C32 C27 122.6 . .
C33 C32 C27 118.5 . .
N3 C33 C32 121.4(3) . .
N3 C33 H33 119.3 . .
C32 C33 H33 119.3 . .
N3 C34 C35 123.8(4) . .
N3 C34 C37 112.0(4) . .
C35 C34 C37 124.1 . .
C36 C35 C34 116.6 . .
C36 C35 H35 121.7 . .
C34 C35 H35 121.7 . .
C35 C36 C32 120.7 . .
C35 C36 H36 119.6 . .
C32 C36 H36 119.6 . .
N4 C37 C41 121.6(4) . .
N4 C37 C34 116.5(4) . .
C41 C37 C34 121.9 . .
N4 C38 C39 118.6(4) . .
N4 C38 H38 120.7 . .
C39 C38 H38 120.7 . .
C40 C39 C38 122.2 . .
C40 C39 C42 120.9 . .
C38 C39 C42 116.9 . .
C39 C40 C41 117.3 . .
C39 C40 H40 121.4 . .
C41 C40 H40 121.4 . .
C37 C41 C40 118.1 . .
C37 C41 H41 120.9 . .
C40 C41 H41 120.9 . .
C39 C42 H42A 109.5 . .
C39 C42 H42B 109.5 . .
H42A C42 H42B 109.5 . .
C39 C42 H42C 109.5 . .
H42A C42 H42C 109.5 . .
H42B C42 H42C 109.5 . .
C39 C42 H42D 109.5 . .
H42A C42 H42D 141.1 . .
H42B C42 H42D 56.3 . .
H42C C42 H42D 56.3 . .
C39 C42 H42E 109.5 . .
H42A C42 H42E 56.3 . .
H42B C42 H42E 141.1 . .
H42C C42 H42E 56.3 . .
H42D C42 H42E 109.5 . .
C39 C42 H42F 109.5 . .
H42A C42 H42F 56.3 . .
H42B C42 H42F 56.3 . .
H42C C42 H42F 141.1 . .
H42D C42 H42F 109.5 . .
H42E C42 H42F 109.5 . .
C44 C43 H43A 109.5 . .
C44 C43 H43B 109.5 . .
H43A C43 H43B 109.5 . .
C44 C43 H43C 109.5 . .
H43A C43 H43C 109.5 . .
H43B C43 H43C 109.5 . .
C44 C43 H43D 109.5 . .
H43A C43 H43D 141.1 . .
H43B C43 H43D 56.3 . .
H43C C43 H43D 56.3 . .
C44 C43 H43E 109.5 . .
H43A C43 H43E 56.3 . .
H43B C43 H43E 141.1 . .
H43C C43 H43E 56.3 . .
H43D C43 H43E 109.5 . .
C44 C43 H43F 109.5 . .
H43A C43 H43F 56.3 . .
H43B C43 H43F 56.3 . .
H43C C43 H43F 141.1 . .
H43D C43 H43F 109.5 . .
H43E C43 H43F 109.5 . .
C49 C44 C45 120.8 . .
C49 C44 C43 123.1 . .
C45 C44 C43 116.0 . .
N5 C45 C44 117.9(4) . .
N5 C45 H45 121.1 . .
C44 C45 H45 121.1 . .
N5 C46 C48 122.1(4) . .
N5 C46 C50 114.8(4) . .
C48 C46 C50 123.1 . .
C49 C48 C46 116.8 . .
C49 C48 H48 121.6 . .
C46 C48 H48 121.6 . .
C48 C49 C44 120.9 . .
C48 C49 H49 119.5 . .
C44 C49 H49 119.5 . .
N6 C50 C54 123.6(4) . .
N6 C50 C46 113.0(4) . .
C54 C50 C46 123.3 . .
N6 C51 C52 121.4(4) . .
N6 C51 H51 119.3 . .
C52 C51 H51 119.3 . .
C53 C52 C51 120.7 . .
C53 C52 C55 121.7 . .
C51 C52 C55 117.6 . .
C52 C53 C54 117.2 . .
C52 C53 H53 121.4 . .
C54 C53 H53 121.4 . .
C50 C54 C53 118.7 . .
C50 C54 H54 120.6 . .
C53 C54 H54 120.6 . .
C56 C55 C60 117.8 . .
C56 C55 C52 123.5 . .
C60 C55 C52 118.6 . .
C55 C56 O5 116.8(3) . .
C55 C56 C57 121.0 . .
O5 C56 C57 122.2(3) . .
C58 C57 C56 119.7 . .
C58 C57 H57 120.1 . .
C56 C57 H57 120.1 . .
C57 C58 C59 118.1 . .
C57 C58 C58 120.0(3) . 2_655
C59 C58 C58 121.9(3) . 2_655
C60 C59 C58 122.8 . .
C60 C59 O6 123.8(4) . .
C58 C59 O6 113.3(4) . .
C59 C60 C55 120.4 . .
C59 C60 H60 119.8 . .
C55 C60 H60 119.8 . .
O5 C61 H61A 109.5 . .
O5 C61 H61B 109.5 . .
H61A C61 H61B 109.5 . .
O5 C61 H61C 109.5 . .
H61A C61 H61C 109.5 . .
H61B C61 H61C 109.5 . .
O5 C61 H61D 109.5 . .
H61A C61 H61D 141.1 . .
H61B C61 H61D 56.3 . .
H61C C61 H61D 56.3 . .
O5 C61 H61E 109.5 . .
H61A C61 H61E 56.3 . .
H61B C61 H61E 141.1 . .
H61C C61 H61E 56.3 . .
H61D C61 H61E 109.5 . .
O5 C61 H61F 109.5 . .
H61A C61 H61F 56.3 . .
H61B C61 H61F 56.3 . .
H61C C61 H61F 141.1 . .
H61D C61 H61F 109.5 . .
H61E C61 H61F 109.5 . .
O6 C62 H62A 109.5 . .
O6 C62 H62B 109.5 . .
H62A C62 H62B 109.5 . .
O6 C62 H62C 109.5 . .
H62A C62 H62C 109.5 . .
H62B C62 H62C 109.5 . .
O6 C62 H62D 109.5 . .
H62A C62 H62D 141.1 . .
H62B C62 H62D 56.3 . .
H62C C62 H62D 56.3 . .
O6 C62 H62E 109.5 . .
H62A C62 H62E 56.3 . .
H62B C62 H62E 141.1 . .
H62C C62 H62E 56.3 . .
H62D C62 H62E 109.5 . .
O6 C62 H62F 109.5 . .
H62A C62 H62F 56.3 . .
H62B C62 H62F 56.3 . .
H62C C62 H62F 141.1 . .
H62D C62 H62F 109.5 . .
H62E C62 H62F 109.5 . .
C4T C1T C2T 99.4 . .
C4T C1T H1T1 111.9 . .
C2T C1T H1T1 111.9 . .
C4T C1T H1T2 111.9 . .
C2T C1T H1T2 111.9 . .
H1T1 C1T H1T2 109.6 . .
O1T C2T C1T 102.4 . .
O1T C2T H2T1 111.3 . .
C1T C2T H2T1 111.3 . .
O1T C2T H2T2 111.3 . .
C1T C2T H2T2 111.3 . .
H2T1 C2T H2T2 109.2 . .
C2T O1T C3T 107.5 . .
O1T C3T C4T 117.6 . .
O1T C3T H3T1 107.9 . .
C4T C3T H3T1 107.9 . .
O1T C3T H3T2 107.9 . .
C4T C3T H3T2 107.9 . .
H3T1 C3T H3T2 107.2 . .
C3T C4T C1T 101.2 . .
C3T C4T H4T1 111.5 . .
C1T C4T H4T1 111.5 . .
C3T C4T H4T2 111.5 . .
C1T C4T H4T2 111.5 . .
H4T1 C4T H4T2 109.4 . .
C4 N1 C3 119.3(11) . .
C4 N1 Fe1 114.6(7) . .
C3 N1 Fe1 126.2(9) . .
C9 N2 C7 118.0(10) . .
C9 N2 Fe1 126.6(8) . .
C7 N2 Fe1 115.3(7) . .
C33 N3 C34 118.5(6) . .
C33 N3 Fe1 125.3(5) . 12_656
C34 N3 Fe1 116.0(5) . 12_656
C37 N4 C38 122.2(7) . .
C37 N4 Fe1 113.6(6) . 12_656
C38 N4 Fe1 124.2(6) . 12_656
C45 N5 C46 121.4(7) . .
C45 N5 Fe1 124.4(6) . .
C46 N5 Fe1 114.2(5) . .
C50 N6 C51 118.4(7) . .
C50 N6 Fe1 116.8(5) . .
C51 N6 Fe1 124.8(6) . .
C14 O1 C19 115.9(14) . .
C17 O2 C20 116.7(16) . .
C19A O1A C15A 116.1(14) . .
C18A O2A C20A 123.3(14) . .
C25 O3 C30 114.7(8) . .
C28 O4 C31 119.2(6) . .
C56 O5 C61 119.2(6) . .
C59 O6 C62 117.1(6) . .
F11 P2 F7 89.8 . .
F11 P2 F9 91.1 . .
F7 P2 F9 90.5 . .
F11 P2 F12 91.3 . .
F7 P2 F12 178.86(5) . .
F9 P2 F12 89.5 . .
F11 P2 F10 90.5 . .
F7 P2 F10 89.7 . .
F9 P2 F10 178.5 . .
F12 P2 F10 90.3 . .
F11 P2 F8 179.52(12) . .
F7 P2 F8 89.8 . .
F9 P2 F8 89.2 . .
F12 P2 F8 89.0 . .
F10 P2 F8 89.2 . .
F17 P3 F13 89.8 . .
F17 P3 F15 91.1 . .
F13 P3 F15 90.5 . .
F17 P3 F18 91.3 . .
F13 P3 F18 178.87(7) . .
F15 P3 F18 89.5 . .
F17 P3 F16 90.4 . .
F13 P3 F16 89.7 . .
F15 P3 F16 178.47(14) . .
F18 P3 F16 90.3 . .
F17 P3 F14 179.5(2) . .
F13 P3 F14 89.8 . .
F15 P3 F14 89.2 . .
F18 P3 F14 89.0 . .
F16 P3 F14 89.2 . .
F11A P2A F7A 89.8 . .
F11A P2A F9A 91.1 . .
F7A P2A F9A 90.5 . .
F11A P2A F12A 91.3 . .
F7A P2A F12A 178.86(12) . .
F9A P2A F12A 89.5 . .
F11A P2A F10A 90.5 . .
F7A P2A F10A 89.7 . .
F9A P2A F10A 178.47(10) . .
F12A P2A F10A 90.3 . .
F11A P2A F8A 179.53(15) . .
F7A P2A F8A 89.8 . .
F9A P2A F8A 89.2 . .
F12A P2A F8A 89.0 . .
F10A P2A F8A 89.2 . .
F17A P3A F13A 89.8 . .
F17A P3A F15A 91.1 . .
F13A P3A F15A 90.5 . .
F17A P3A F18A 91.3 . .
F13A P3A F18A 178.86(10) . .
F15A P3A F18A 89.5 . .
F17A P3A F16A 90.5 . .
F13A P3A F16A 89.7 . .
F15A P3A F16A 178.47(18) . .
F18A P3A F16A 90.3 . .
F17A P3A F14A 179.53(14) . .
F13A P3A F14A 89.8 . .
F15A P3A F14A 89.2 . .
F18A P3A F14A 89.0 . .
F16A P3A F14A 89.2 . .
F1 P1 F4 86.1(9) . .
F1 P1 F3 93.8(10) . .
F4 P1 F3 177.8(12) . .
F1 P1 F6 83.2(11) . .
F4 P1 F6 89.5(9) . .
F3 P1 F6 92.6(11) . .
F1 P1 F2 171.3(12) . .
F4 P1 F2 90.1(8) . .
F3 P1 F2 90.3(8) . .
F6 P1 F2 88.9(9) . .
F1 P1 F5 96.9(11) . .
F4 P1 F5 91.6(10) . .
F3 P1 F5 86.3(11) . .
F6 P1 F5 178.9(11) . .
F2 P1 F5 91.1(9) . .
N2 Fe1 N3 94.3(3) . 11_666
N2 Fe1 N5 89.5(3) . .
N3 Fe1 N5 173.5(4) 11_666 .
N2 Fe1 N4 173.6(4) . 11_666
N3 Fe1 N4 81.9(4) 11_666 11_666
N5 Fe1 N4 94.7(4) . 11_666
N2 Fe1 N1 81.1(4) . .
N3 Fe1 N1 89.7(4) 11_666 .
N5 Fe1 N1 96.1(4) . .
N4 Fe1 N1 93.7(4) 11_666 .
N2 Fe1 N6 96.1(4) . .
N3 Fe1 N6 93.3(3) 11_666 .
N5 Fe1 N6 81.0(4) . .
N4 Fe1 N6 89.3(3) 11_666 .
N1 Fe1 N6 176.0(4) . .

loop_
_geom_bond_atom_site_label_1
_geom_bond_atom_site_label_2
_geom_bond_distance
_geom_bond_site_symmetry_2
C1 C2 1.572(18) .
C1 H1A 0.9800 .
C1 H1B 0.9800 .
C1 H1C 0.9800 .
C1 H1D 0.9800 .
C1 H1E 0.9800 .
C1 H1F 0.9800 .
C2 C6 1.366(19) .
C2 C3 1.399(18) .
C3 N1 1.353(14) .
C3 H3 0.9500 .
C4 N1 1.336(14) .
C4 C5 1.353(16) .
C4 C7 1.441(16) .
C5 C6 1.372(18) .
C5 H5 0.9500 .
C6 H6 0.9500 .
C7 N2 1.346(13) .
C7 C12 1.356(16) .
C9 N2 1.329(14) .
C9 C10 1.393(16) .
C9 H9 0.9500 .
C10 C11 1.347(17) .
C10 C13A 1.505(12) .
C10 C13 1.510(18) .
C11 C12 1.390(18) .
C11 H11 0.9500 .
C12 H12 0.9500 .
C13 C14 1.3900 .
C13 C18 1.3900 .
C14 O1 1.36(2) .
C14 C15 1.3900 .
C15 C16 1.3900 .
C15 H15 0.9500 .
C16 C17 1.3900 .
C16 C24 1.492(13) .
C17 C18 1.3900 .
C17 O2 1.46(3) .
C18 H18 0.9500 .
C13A C14A 1.3900 .
C13A C18A 1.3900 .
C14A C15A 1.3900 .
C14A H14A 0.9500 .
C15A C16A 1.3900 .
C15A O1A 1.50(2) .
C16A C17A 1.3900 .
C16A C24 1.5120 .
C17A C18A 1.3900 .
C17A H17A 0.9500 .
C18A O2A 1.40(3) .
C19 O1 1.578(18) .
C19 H19A 0.9800 .
C19 H19B 0.9800 .
C19 H19C 0.9800 .
C19 H19D 0.9800 .
C19 H19E 0.9800 .
C19 H19F 0.9800 .
C20 O2 1.56(2) .
C20 H20A 0.9800 .
C20 H20B 0.9800 .
C20 H20C 0.9800 .
C20 H20D 0.9800 .
C20 H20E 0.9800 .
C20 H20F 0.9800 .
C19A O1A 1.46(2) .
C19A H19G 0.9800 .
C19A H19H 0.9800 .
C19A H19I 0.9800 .
C19A H19J 0.9800 .
C19A H19K 0.9800 .
C19A H19L 0.9800 .
C20A O2A 1.61(3) .
C20A H20G 0.9800 .
C20A H20H 0.9800 .
C20A H20I 0.9800 .
C20A H20J 0.9800 .
C20A H20K 0.9800 .
C20A H20L 0.9800 .
C24 C29 1.3895 .
C24 C25 1.4182 .
C25 O3 1.363(12) .
C25 C26 1.4341 .
C26 C27 1.3212 .
C26 H26 0.9500 .
C27 C28 1.4002 .
C27 C32 1.4915 .
C28 C29 1.3738 .
C28 O4 1.418(10) .
C29 H29 0.9500 .
C30 O3 1.490(15) .
C30 H30A 0.9800 .
C30 H30B 0.9800 .
C30 H30C 0.9800 .
C30 H30D 0.9800 .
C30 H30E 0.9800 .
C30 H30F 0.9800 .
C31 O4 1.462(9) .
C31 H31A 0.9800 .
C31 H31B 0.9800 .
C31 H31C 0.9800 .
C31 H31D 0.9800 .
C31 H31E 0.9800 .
C31 H31F 0.9800 .
C32 C36 1.4016 .
C32 C33 1.4116 .
C33 N3 1.355(8) .
C33 H33 0.9500 .
C34 N3 1.356(8) .
C34 C35 1.4204 .
C34 C37 1.4752 .
C35 C36 1.3851 .
C35 H35 0.9500 .
C36 H36 0.9500 .
C37 N4 1.326(10) .
C37 C41 1.4139 .
C38 N4 1.344(10) .
C38 C39 1.3973 .
C38 H38 0.9500 .
C39 C40 1.3897 .
C39 C42 1.5479 .
C40 C41 1.4186 .
C40 H40 0.9500 .
C41 H41 0.9500 .
C42 H42A 0.9800 .
C42 H42B 0.9800 .
C42 H42C 0.9800 .
C42 H42D 0.9800 .
C42 H42E 0.9800 .
C42 H42F 0.9800 .
C43 C44 1.5281 .
C43 H43A 0.9800 .
C43 H43B 0.9800 .
C43 H43C 0.9800 .
C43 H43D 0.9800 .
C43 H43E 0.9800 .
C43 H43F 0.9800 .
C44 C49 1.3902 .
C44 C45 1.4153 .
C45 N5 1.354(9) .
C45 H45 0.9500 .
C46 N5 1.367(10) .
C46 C48 1.4133 .
C46 C50 1.4771 .
C48 C49 1.3763 .
C48 H48 0.9500 .
C49 H49 0.9500 .
C50 N6 1.321(9) .
C50 C54 1.3554 .
C51 N6 1.346(8) .
C51 C52 1.3830 .
C51 H51 0.9500 .
C52 C53 1.3547 .
C52 C55 1.5203 .
C53 C54 1.4236 .
C53 H53 0.9500 .
C54 H54 0.9500 .
C55 C56 1.3527 .
C55 C60 1.3935 .
C56 O5 1.385(8) .
C56 C57 1.4222 .
C57 C58 1.3536 .
C57 H57 0.9500 .
C58 C59 1.3679 .
C58 C58 1.473(6) 2_655
C59 C60 1.3458 .
C59 O6 1.418(9) .
C60 H60 0.9500 .
C61 O5 1.426(8) .
C61 H61A 0.9800 .
C61 H61B 0.9800 .
C61 H61C 0.9800 .
C61 H61D 0.9800 .
C61 H61E 0.9800 .
C61 H61F 0.9800 .
C62 O6 1.452(9) .
C62 H62A 0.9800 .
C62 H62B 0.9800 .
C62 H62C 0.9800 .
C62 H62D 0.9800 .
C62 H62E 0.9800 .
C62 H62F 0.9800 .
C1T C4T 1.4851 .
C1T C2T 1.6321 .
C1T H1T1 0.9900 .
C1T H1T2 0.9900 .
C2T O1T 1.3232 .
C2T H2T1 0.9900 .
C2T H2T2 0.9900 .
O1T C3T 1.3445 .
C3T C4T 1.3607 .
C3T H3T1 0.9900 .
C3T H3T2 0.9900 .
C4T H4T1 0.9900 .
C4T H4T2 0.9900 .
N1 Fe1 1.982(9) .
N2 Fe1 1.947(9) .
N3 Fe1 1.947(8) 12_656
N4 Fe1 1.980(9) 12_656
N5 Fe1 1.974(9) .
N6 Fe1 1.983(9) .
F1 P1 1.513(15) .
F2 P1 1.559(13) .
F3 P1 1.534(14) .
F4 P1 1.516(13) .
F5 P1 1.608(18) .
F6 P1 1.550(16) .
P2 F11 1.5848 .
P2 F7 1.5911 .
P2 F9 1.5934 .
P2 F12 1.5980 .
P2 F10 1.6016 .
P2 F8 1.6101 .
P3 F17 1.5848 .
P3 F13 1.5911 .
P3 F15 1.5933 .
P3 F18 1.5981 .
P3 F16 1.6017 .
P3 F14 1.6101 .
P2A F11A 1.5847 .
P2A F7A 1.5911 .
P2A F9A 1.5934 .
P2A F12A 1.5981 .
P2A F10A 1.6016 .
P2A F8A 1.6102 .
P3A F17A 1.5847 .
P3A F13A 1.5911 .
P3A F15A 1.5934 .
P3A F18A 1.5981 .
P3A F16A 1.6016 .
P3A F14A 1.6102 .
Fe1 N3 1.947(8) 11_666
Fe1 N4 1.980(9) 11_666

loop_
_geom_torsion_atom_site_label_1
_geom_torsion_atom_site_label_2
_geom_torsion_atom_site_label_3
_geom_torsion_atom_site_label_4
_geom_torsion
_geom_torsion_site_symmetry_1
_geom_torsion_site_symmetry_4
C6 C2 C3 N1 2(2) . .
C1 C2 C3 N1 -178.4(12) . .
N1 C4 C5 C6 2.8(19) . .
C7 C4 C5 C6 -177.2(12) . .
C3 C2 C6 C5 -2(2) . .
C1 C2 C6 C5 177.9(13) . .
C4 C5 C6 C2 0(2) . .
N1 C4 C7 N2 2.0(15) . .
C5 C4 C7 N2 -178.0(11) . .
N1 C4 C7 C12 -173.8(12) . .
C5 C4 C7 C12 6(2) . .
N2 C9 C10 C11 -1(2) . .
N2 C9 C10 C13A 178.8(10) . .
N2 C9 C10 C13 177.3(15) . .
C9 C10 C11 C12 5(2) . .
C13A C10 C11 C12 -174.6(13) . .
C13 C10 C11 C12 -173.2(17) . .
N2 C7 C12 C11 5(2) . .
C4 C7 C12 C11 -179.8(13) . .
C10 C11 C12 C7 -7(2) . .
C11 C10 C13 C14 133.8(18) . .
C9 C10 C13 C14 -44(2) . .
C13A C10 C13 C14 -90(30) . .
C11 C10 C13 C18 -36(2) . .
C9 C10 C13 C18 146.3(15) . .
C13A C10 C13 C18 100(30) . .
C18 C13 C14 O1 -162(3) . .
C10 C13 C14 O1 28(3) . .
C18 C13 C14 C15 0.0 . .
C10 C13 C14 C15 -170(2) . .
O1 C14 C15 C16 162(3) . .
C13 C14 C15 C16 0.0 . .
C14 C15 C16 C17 0.0 . .
C14 C15 C16 C24 175(2) . .
C15 C16 C17 C18 0.0 . .
C24 C16 C17 C18 -175(2) . .
C15 C16 C17 O2 160(3) . .
C24 C16 C17 O2 -15(3) . .
C16 C17 C18 C13 0.0 . .
O2 C17 C18 C13 -161(3) . .
C14 C13 C18 C17 0.0 . .
C10 C13 C18 C17 170(2) . .
C11 C10 C13A C14A 133.4(12) . .
C9 C10 C13A C14A -45.9(14) . .
C13 C10 C13A C14A 89(30) . .
C11 C10 C13A C18A -35.1(16) . .
C9 C10 C13A C18A 145.6(9) . .
C13 C10 C13A C18A -79(30) . .
C18A C13A C14A C15A 0.0 . .
C10 C13A C14A C15A -168.4(7) . .
C13A C14A C15A C16A 0.0 . .
C13A C14A C15A O1A 161.2(12) . .
C14A C15A C16A C17A 0.0 . .
O1A C15A C16A C17A -160.7(11) . .
C14A C15A C16A C24 171.2 . .
O1A C15A C16A C24 10.5(11) . .
C15A C16A C17A C18A 0.0 . .
C24 C16A C17A C18A -171.2 . .
C16A C17A C18A C13A 0.0 . .
C16A C17A C18A O2A -150.8(17) . .
C14A C13A C18A C17A 0.0 . .
C10 C13A C18A C17A 168.5(6) . .
C14A C13A C18A O2A 151.5(17) . .
C10 C13A C18A O2A -39.9(18) . .
C17 C16 C24 C29 -80.8(15) . .
C15 C16 C24 C29 104.0(16) . .
C17 C16 C24 C25 100.3(15) . .
C15 C16 C24 C25 -74.9(19) . .
C17 C16 C24 C16A -65(17) . .
C15 C16 C24 C16A 120(18) . .
C17A C16A C24 C29 -82.1 . .
C15A C16A C24 C29 106.7 . .
C17A C16A C24 C25 98.0 . .
C15A C16A C24 C25 -73.2 . .
C17A C16A C24 C16 113(17) . .
C15A C16A C24 C16 -58(17) . .
C29 C24 C25 O3 178.1(10) . .
C16 C24 C25 O3 -2.9(15) . .
C16A C24 C25 O3 -1.9(10) . .
C29 C24 C25 C26 -0.5 . .
C16 C24 C25 C26 178.5(11) . .
C16A C24 C25 C26 179.5 . .
O3 C25 C26 C27 -177.3(11) . .
C24 C25 C26 C27 1.2 . .
C25 C26 C27 C28 -0.9 . .
C25 C26 C27 C32 177.2 . .
C26 C27 C28 C29 0.0 . .
C32 C27 C28 C29 -178.2 . .
C26 C27 C28 O4 -175.6(5) . .
C32 C27 C28 O4 6.3(5) . .
C27 C28 C29 C24 0.7 . .
O4 C28 C29 C24 176.1(5) . .
C25 C24 C29 C28 -0.5 . .
C16 C24 C29 C28 -179.4(11) . .
C16A C24 C29 C28 179.6 . .
C26 C27 C32 C36 -56.5 . .
C28 C27 C32 C36 121.7 . .
C26 C27 C32 C33 125.4 . .
C28 C27 C32 C33 -56.5 . .
C36 C32 C33 N3 -4.4(4) . .
C27 C32 C33 N3 173.8(4) . .
N3 C34 C35 C36 -2.3(4) . .
C37 C34 C35 C36 173.4 . .
C34 C35 C36 C32 -0.1 . .
C33 C32 C36 C35 3.3 . .
C27 C32 C36 C35 -174.8 . .
N3 C34 C37 N4 0.1(5) . .
C35 C34 C37 N4 -176.0(4) . .
N3 C34 C37 C41 179.0(4) . .
C35 C34 C37 C41 2.8 . .
N4 C38 C39 C40 -0.2(4) . .
N4 C38 C39 C42 -178.7(4) . .
C38 C39 C40 C41 0.0 . .
C42 C39 C40 C41 178.4 . .
N4 C37 C41 C40 -0.9(5) . .
C34 C37 C41 C40 -179.7 . .
C39 C40 C41 C37 0.5 . .
C49 C44 C45 N5 -2.0(4) . .
C43 C44 C45 N5 -178.8(4) . .
N5 C46 C48 C49 -0.1(4) . .
C50 C46 C48 C49 -179.5 . .
C46 C48 C49 C44 -1.6 . .
C45 C44 C49 C48 2.7 . .
C43 C44 C49 C48 179.2 . .
N5 C46 C50 N6 4.7(5) . .
C48 C46 C50 N6 -175.9(4) . .
N5 C46 C50 C54 -178.9(4) . .
C48 C46 C50 C54 0.6 . .
N6 C51 C52 C53 0.2(4) . .
N6 C51 C52 C55 -178.5(4) . .
C51 C52 C53 C54 -1.2 . .
C55 C52 C53 C54 177.6 . .
N6 C50 C54 C53 -2.1(4) . .
C46 C50 C54 C53 -178.2 . .
C52 C53 C54 C50 2.0 . .
C53 C52 C55 C56 136.1 . .
C51 C52 C55 C56 -45.1 . .
C53 C52 C55 C60 -47.7 . .
C51 C52 C55 C60 131.0 . .
C60 C55 C56 O5 179.7(5) . .
C52 C55 C56 O5 -4.1(5) . .
C60 C55 C56 C57 2.7 . .
C52 C55 C56 C57 178.9 . .
C55 C56 C57 C58 -4.3 . .
O5 C56 C57 C58 178.9(5) . .
C56 C57 C58 C59 4.3 . .
C56 C57 C58 C58 -176.8(3) . 2_655
C57 C58 C59 C60 -3.0 . .
C58 C58 C59 C60 178.1(3) 2_655 .
C57 C58 C59 O6 -179.3(5) . .
C58 C58 C59 O6 1.8(5) 2_655 .
C58 C59 C60 C55 1.5 . .
O6 C59 C60 C55 177.4(6) . .
C56 C55 C60 C59 -1.4 . .
C52 C55 C60 C59 -177.7 . .
C4T C1T C2T O1T 34.2 . .
C1T C2T O1T C3T -26.3 . .
C2T O1T C3T C4T 9.0 . .
O1T C3T C4T C1T 15.1 . .
C2T C1T C4T C3T -27.5 . .
C5 C4 N1 C3 -3.3(17) . .
C7 C4 N1 C3 176.7(10) . .
C5 C4 N1 Fe1 176.5(9) . .
C7 C4 N1 Fe1 -3.5(13) . .
C2 C3 N1 C4 1.1(18) . .
C2 C3 N1 Fe1 -178.7(9) . .
C10 C9 N2 C7 -1.5(17) . .
C10 C9 N2 Fe1 -178.1(9) . .
C12 C7 N2 C9 -0.6(18) . .
C4 C7 N2 C9 -176.5(10) . .
C12 C7 N2 Fe1 176.4(11) . .
C4 C7 N2 Fe1 0.5(13) . .
C32 C33 N3 C34 2.1(8) . .
C32 C33 N3 Fe1 -172.3(3) . 12_656
C35 C34 N3 C33 1.3(8) . .
C37 C34 N3 C33 -174.8(5) . .
C35 C34 N3 Fe1 176.3(2) . 12_656
C37 C34 N3 Fe1 0.1(6) . 12_656
C41 C37 N4 C38 0.8(9) . .
C34 C37 N4 C38 179.7(5) . .
C41 C37 N4 Fe1 -179.2(2) . 12_656
C34 C37 N4 Fe1 -0.3(6) . 12_656
C39 C38 N4 C37 -0.2(9) . .
C39 C38 N4 Fe1 179.7(3) . 12_656
C44 C45 N5 C46 0.4(9) . .
C44 C45 N5 Fe1 -177.6(4) . .
C48 C46 N5 C45 0.7(9) . .
C50 C46 N5 C45 -179.9(5) . .
C48 C46 N5 Fe1 178.8(2) . .
C50 C46 N5 Fe1 -1.7(6) . .
C54 C50 N6 C51 1.2(8) . .
C46 C50 N6 C51 177.6(4) . .
C54 C50 N6 Fe1 178.1(2) . .
C46 C50 N6 Fe1 -5.4(6) . .
C52 C51 N6 C50 -0.2(8) . .
C52 C51 N6 Fe1 -176.9(3) . .
C15 C14 O1 C19 11(3) . .
C13 C14 O1 C19 172.6(17) . .
C16 C17 O2 C20 -161(2) . .
C18 C17 O2 C20 0(4) . .
C14A C15A O1A C19A 1(2) . .
C16A C15A O1A C19A 162.3(12) . .
C17A C18A O2A C20A 6(3) . .
C13A C18A O2A C20A -146.3(19) . .
C24 C25 O3 C30 -173.8(9) . .
C26 C25 O3 C30 5(2) . .
C29 C28 O4 C31 13.4(10) . .
C27 C28 O4 C31 -171.1(5) . .
C55 C56 O5 C61 -170.2(5) . .
C57 C56 O5 C61 6.7(10) . .
C60 C59 O6 C62 -7.3(11) . .
C58 C59 O6 C62 168.9(6) . .
C9 N2 Fe1 N3 -96.1(9) . 11_666
C7 N2 Fe1 N3 87.2(8) . 11_666
C9 N2 Fe1 N5 78.6(9) . .
C7 N2 Fe1 N5 -98.1(8) . .
C9 N2 Fe1 N4 -150(3) . 11_666
C7 N2 Fe1 N4 33(4) . 11_666
C9 N2 Fe1 N1 174.9(9) . .
C7 N2 Fe1 N1 -1.8(8) . .
C9 N2 Fe1 N6 -2.3(9) . .
C7 N2 Fe1 N6 -179.0(8) . .
C45 N5 Fe1 N2 81.0(7) . .
C46 N5 Fe1 N2 -97.1(6) . .
C45 N5 Fe1 N3 -153(3) . 11_666
C46 N5 Fe1 N3 29(3) . 11_666
C45 N5 Fe1 N4 -94.2(7) . 11_666
C46 N5 Fe1 N4 87.7(6) . 11_666
C45 N5 Fe1 N1 0.0(7) . .
C46 N5 Fe1 N1 -178.1(6) . .
C45 N5 Fe1 N6 177.3(7) . .
C46 N5 Fe1 N6 -0.9(5) . .
C4 N1 Fe1 N2 2.9(8) . .
C3 N1 Fe1 N2 -177.3(10) . .
C4 N1 Fe1 N3 -91.5(8) . 11_666
C3 N1 Fe1 N3 88.3(10) . 11_666
C4 N1 Fe1 N5 91.5(8) . .
C3 N1 Fe1 N5 -88.8(10) . .
C4 N1 Fe1 N4 -173.4(8) . 11_666
C3 N1 Fe1 N4 6.4(10) . 11_666
C4 N1 Fe1 N6 48(6) . .
C3 N1 Fe1 N6 -133(5) . .
C50 N6 Fe1 N2 92.2(6) . .
C51 N6 Fe1 N2 -91.1(6) . .
C50 N6 Fe1 N3 -173.1(5) . 11_666
C51 N6 Fe1 N3 3.6(6) . 11_666
C50 N6 Fe1 N5 3.7(5) . .
C51 N6 Fe1 N5 -179.6(7) . .
C50 N6 Fe1 N4 -91.2(6) . 11_666
C51 N6 Fe1 N4 85.5(6) . 11_666
C50 N6 Fe1 N1 48(6) . .
C51 N6 Fe1 N1 -135(5) . .

loop_
_platon_squeeze_void_nr
_platon_squeeze_void_average_x
_platon_squeeze_void_average_y
_platon_squeeze_void_average_z
_platon_squeeze_void_volume
_platon_squeeze_void_count_electrons
1 0.000 0.250 0.125 262.9 15.0
2 0.000 0.750 0.875 263.0 14.9
3 0.250 0.000 0.021 1588.6 412.0
4 0.250 0.500 0.978 1588.5 412.1
5 0.500 0.250 0.375 263.0 14.9
6 0.500 0.750 0.625 263.0 15.0
7 0.750 0.000 0.478 1588.5 412.1
8 0.750 0.500 0.521 1588.6 412.0
